data_2023050
loop_
_publ_author_name
'Upmann, Daniel'
'Bockfeld, Dirk'
'Jones, Peter G.'
'T&#xe2;rcoveanu, Eliza'

_publ_section_title
;
 Crystal structures of ten phosphane chalcogenide complexes of gold(III)
 chloride and bromide.
;
_journal_coeditor_code YZ2051
_journal_issue 'Pt 4'
_journal_name_full 'Acta crystallographica. Section E, Crystallographic communications'
_journal_page_first 355
_journal_page_last 369
_journal_paper_doi 10.1107/S2056989024002032
_journal_volume 80
_journal_year 2024
_chemical_formula_iupac '[Au Cl3 (C9 H21 P S)]'
_chemical_formula_moiety 'C9 H21 Au Cl3 P S'
_chemical_formula_sum 'C9 H21 Au Cl3 P S'
_chemical_formula_weight 495.60
_chemical_name_systematic
;
Trichlorido(tripropan-2-ylphosphane sulfide-\k<i>S</i>)gold(III)
;
_space_group_crystal_system triclinic
_space_group_IT_number 2
_space_group_name_Hall '-P 1'
_space_group_name_H-M_alt 'P -1'
_atom_sites_solution_hydrogens geom
_atom_sites_solution_primary direct
_atom_sites_solution_secondary difmap
_audit_creation_method SHELXL-2019/3
_cell_angle_alpha 86.185(2)
_cell_angle_beta 85.730(3)
_cell_angle_gamma 84.468(3)
_cell_formula_units_Z 2
_cell_length_a 8.0262(3)
_cell_length_b 9.0839(3)
_cell_length_c 10.7162(3)
_cell_measurement_reflns_used 25652
_cell_measurement_temperature 100(2)
_cell_measurement_theta_max 30.7273
_cell_measurement_theta_min 2.2520
_cell_volume 774.12(4)
_computing_cell_refinement
;
CrysAlisPro, Version 1.171.35.21 (Rigaku OD, 2020)
;
_computing_data_collection
;
CrysAlisPro, Version 1.171.35.21 (Rigaku OD, 2020)
;
_computing_data_reduction
;
CrysAlisPro, Version 1.171.35.21 (Rigaku OD, 2020)
;
_computing_molecular_graphics
;
Bruker XP, Version 5.1 (Bruker, 1998)
;
_computing_publication_material
;
SHELXL-2019/3 (Sheldrick, 2015)
;
_computing_structure_refinement
;
SHELXL-2019/3 (Sheldrick, 2015)
;
_computing_structure_solution
;
SHELXS-97 (Sheldrick, 2008)
;
_diffrn_ambient_temperature 100(2)
_diffrn_detector_area_resol_mean 16.1419
_diffrn_measured_fraction_theta_full 0.990
_diffrn_measured_fraction_theta_max 0.955
_diffrn_measurement_device_type 'Oxford Diffraction Xcalibur, Eos'
_diffrn_measurement_method '\w scans'
_diffrn_radiation_type MoK\a
_diffrn_radiation_wavelength 0.71073
_diffrn_reflns_av_R_equivalents 0.0367
_diffrn_reflns_av_unetI/netI 0.0180
_diffrn_reflns_limit_h_max 11
_diffrn_reflns_limit_h_min -11
_diffrn_reflns_limit_k_max 12
_diffrn_reflns_limit_k_min -12
_diffrn_reflns_limit_l_max 15
_diffrn_reflns_limit_l_min -15
_diffrn_reflns_number 56439
_diffrn_reflns_theta_full 30.000
_diffrn_reflns_theta_max 30.796
_diffrn_reflns_theta_min 2.257
_diffrn_source 'Enhance (Mo) X-ray source'
_exptl_absorpt_coefficient_mu 10.229
_exptl_absorpt_correction_T_max 1.00000
_exptl_absorpt_correction_T_min 0.42082
_exptl_absorpt_correction_type multi-scan
_exptl_absorpt_process_details
;
(CrysAlisPro; Rigaku OD, 2020)
;
_exptl_crystal_colour 'dichroic orange / yellow'
_exptl_crystal_density_diffrn 2.126
_exptl_crystal_density_method 'not measured'
_exptl_crystal_description plate
_exptl_crystal_F_000 472
_exptl_crystal_size_max 0.22
_exptl_crystal_size_mid 0.05
_exptl_crystal_size_min 0.01
_refine_diff_density_max 1.048
_refine_diff_density_min -0.956
_refine_ls_extinction_method none
_refine_ls_goodness_of_fit_ref 1.050
_refine_ls_hydrogen_treatment constr
_refine_ls_matrix_type full
_refine_ls_number_parameters 142
_refine_ls_number_reflns 4632
_refine_ls_number_restraints 0
_refine_ls_restrained_S_all 1.050
_refine_ls_R_factor_all 0.0170
_refine_ls_R_factor_gt 0.0151
_refine_ls_shift/su_max 0.002
_refine_ls_shift/su_mean 0.000
_refine_ls_structure_factor_coef Fsqd
_refine_ls_weighting_details 'w=1/[\s^2^(Fo^2^)+(0.0167P)^2^+0.4566P] where P=(Fo^2^+2Fc^2^)/3'
_refine_ls_weighting_scheme calc
_refine_ls_wR_factor_gt 0.0327
_refine_ls_wR_factor_ref 0.0332
_reflns_number_gt 4428
_reflns_number_total 4632
_reflns_threshold_expression 'I > 2\s(I)'
_cod_data_source_file yz2051.cif
_cod_data_source_block 9a
_cod_depositor_comments 'Adding full bibliography for 2023050--2023062.cif.'
_cod_original_cell_volume 774.13(4)
_cod_database_code 2023050
_shelx_space_group_comment
;
The symmetry employed for this shelxl refinement is uniquely defined
by the following loop, which should always be used as a source of
symmetry information in preference to the above space-group names.
They are only intended as comments.
;
_shelx_estimated_absorpt_t_min 0.212
_shelx_estimated_absorpt_t_max 0.905

loop_
_space_group_symop_operation_xyz
'x, y, z'
'-x, -y, -z'

loop_
_atom_site_type_symbol
_atom_site_label
_atom_site_fract_x
_atom_site_fract_y
_atom_site_fract_z
_atom_site_U_iso_or_equiv
_atom_site_adp_type
_atom_site_calc_flag
_atom_site_occupancy
_atom_site_disorder_assembly
_atom_site_disorder_group
Au Au1 0.74127(2) 0.15601(2) 0.24499(2) 0.01058(3) Uani d 1 . .
Cl Cl1 0.90254(7) -0.06826(5) 0.24307(5) 0.02024(10) Uani d 1 . .
Cl Cl3 0.67060(6) 0.11336(6) 0.45357(5) 0.01749(9) Uani d 1 . .
Cl Cl2 0.83231(6) 0.20433(6) 0.04060(4) 0.01903(10) Uani d 1 . .
S S1 0.58505(6) 0.38531(5) 0.23869(5) 0.01309(9) Uani d 1 . .
P P1 0.33654(6) 0.34414(5) 0.25253(4) 0.01036(9) Uani d 1 . .
C C1 0.2343(2) 0.5273(2) 0.20553(19) 0.0136(4) Uani d 1 . .
H H1 0.278877 0.550333 0.117475 0.016 Uiso calc 1 . .
C C2 0.2705(2) 0.2697(2) 0.40925(18) 0.0136(4) Uani d 1 . .
H H2 0.342680 0.174844 0.423351 0.016 Uiso calc 1 . .
C C3 0.2864(3) 0.2158(2) 0.13891(19) 0.0152(4) Uani d 1 . .
H H3 0.161322 0.217320 0.143959 0.018 Uiso calc 1 . .
C C11 0.0440(3) 0.5277(2) 0.2004(2) 0.0235(5) Uani d 1 . .
H H11A -0.008072 0.516636 0.285805 0.035 Uiso calc 1 . .
H H11B 0.019245 0.445182 0.152445 0.035 Uiso calc 1 . .
H H11C -0.001015 0.621446 0.159793 0.035 Uiso calc 1 . .
C C12 0.2796(3) 0.6527(2) 0.2818(2) 0.0257(5) Uani d 1 . .
H H12A 0.238861 0.748320 0.241944 0.039 Uiso calc 1 . .
H H12B 0.401672 0.647672 0.285129 0.039 Uiso calc 1 . .
H H12C 0.227092 0.642306 0.367069 0.039 Uiso calc 1 . .
C C21 0.3038(3) 0.3672(2) 0.5135(2) 0.0214(4) Uani d 1 . .
H H21A 0.225900 0.457144 0.510729 0.032 Uiso calc 1 . .
H H21B 0.419396 0.394310 0.501883 0.032 Uiso calc 1 . .
H H21C 0.287352 0.312734 0.594864 0.032 Uiso calc 1 . .
C C22 0.0893(3) 0.2277(3) 0.4200(2) 0.0211(4) Uani d 1 . .
H H22A 0.066095 0.175991 0.501716 0.032 Uiso calc 1 . .
H H22B 0.073806 0.162680 0.353195 0.032 Uiso calc 1 . .
H H22C 0.012040 0.317689 0.411899 0.032 Uiso calc 1 . .
C C31 0.3395(3) 0.2667(3) 0.0039(2) 0.0232(5) Uani d 1 . .
H H31A 0.462041 0.264402 -0.006264 0.035 Uiso calc 1 . .
H H31B 0.289704 0.367907 -0.014347 0.035 Uiso calc 1 . .
H H31C 0.300690 0.200277 -0.053941 0.035 Uiso calc 1 . .
C C32 0.3543(3) 0.0551(2) 0.1703(2) 0.0203(4) Uani d 1 . .
H H32A 0.306801 -0.010584 0.116174 0.030 Uiso calc 1 . .
H H32B 0.322688 0.027578 0.258217 0.030 Uiso calc 1 . .
H H32C 0.476851 0.045590 0.156468 0.030 Uiso calc 1 . .

loop_
_atom_site_aniso_label
_atom_site_aniso_U_11
_atom_site_aniso_U_22
_atom_site_aniso_U_33
_atom_site_aniso_U_12
_atom_site_aniso_U_13
_atom_site_aniso_U_23
Au1 0.00962(4) 0.01142(4) 0.01073(4) -0.00084(2) -0.00111(2) -0.00061(2)
Cl1 0.0213(2) 0.0167(2) 0.0215(2) 0.00572(18) -0.00174(19) -0.00262(19)
Cl3 0.0157(2) 0.0213(2) 0.0138(2) 0.00148(17) 0.00099(17) 0.00419(18)
Cl2 0.0198(2) 0.0250(2) 0.0116(2) -0.00060(19) 0.00136(17) -0.00064(18)
S1 0.0115(2) 0.0108(2) 0.0169(2) -0.00201(16) -0.00067(17) 0.00050(17)
P1 0.0103(2) 0.0095(2) 0.0114(2) -0.00047(16) -0.00153(17) -0.00085(17)
C1 0.0149(9) 0.0102(8) 0.0152(9) 0.0012(7) -0.0019(7) 0.0012(7)
C2 0.0120(9) 0.0155(9) 0.0131(9) -0.0022(7) -0.0006(7) 0.0012(7)
C3 0.0135(9) 0.0157(9) 0.0172(9) -0.0004(7) -0.0033(7) -0.0061(7)
C11 0.0144(10) 0.0197(10) 0.0344(13) 0.0032(8) -0.0019(9) 0.0055(9)
C12 0.0358(13) 0.0118(9) 0.0303(12) 0.0047(9) -0.0124(10) -0.0050(8)
C21 0.0293(12) 0.0221(10) 0.0131(9) -0.0061(9) 0.0016(8) -0.0023(8)
C22 0.0141(9) 0.0290(11) 0.0200(10) -0.0058(8) -0.0013(8) 0.0062(9)
C31 0.0294(12) 0.0268(11) 0.0147(10) -0.0027(9) -0.0048(9) -0.0057(8)
C32 0.0228(10) 0.0131(9) 0.0264(11) -0.0026(8) -0.0044(9) -0.0070(8)

loop_
_atom_type_symbol
_atom_type_description
_atom_type_scat_dispersion_real
_atom_type_scat_dispersion_imag
_atom_type_scat_source
C C 0.0033 0.0016 'International Tables Vol C Tables 4.2.6.8 and 6.1.1.4'
H H 0.0000 0.0000 'International Tables Vol C Tables 4.2.6.8 and 6.1.1.4'
P P 0.1023 0.0942 'International Tables Vol C Tables 4.2.6.8 and 6.1.1.4'
S S 0.1246 0.1234 'International Tables Vol C Tables 4.2.6.8 and 6.1.1.4'
Cl Cl 0.1484 0.1585 'International Tables Vol C Tables 4.2.6.8 and 6.1.1.4'
Au Au -2.0133 8.8022 'International Tables Vol C Tables 4.2.6.8 and 6.1.1.4'

loop_
_geom_angle_atom_site_label_1
_geom_angle_atom_site_label_2
_geom_angle_atom_site_label_3
_geom_angle_site_symmetry_1
_geom_angle_site_symmetry_3
_geom_angle
_geom_angle_publ_flag
Cl3 Au1 Cl2 . . 175.341(18) y
Cl3 Au1 Cl1 . . 90.151(18) y
Cl2 Au1 Cl1 . . 88.999(19) y
Cl3 Au1 S1 . . 92.249(18) y
Cl2 Au1 S1 . . 88.545(18) y
Cl1 Au1 S1 . . 177.472(17) y
P1 S1 Au1 . . 106.70(2) y
C2 P1 C3 . . 108.01(9) y
C2 P1 C1 . . 115.39(9) y
C3 P1 C1 . . 106.80(9) y
C2 P1 S1 . . 111.92(7) y
C3 P1 S1 . . 113.32(7) y
C1 P1 S1 . . 101.34(7) y
C12 C1 C11 . . 111.53(18) ?
C12 C1 P1 . . 113.93(14) ?
C11 C1 P1 . . 112.89(14) ?
C12 C1 H1 . . 105.9 ?
C11 C1 H1 . . 105.9 ?
P1 C1 H1 . . 105.9 ?
C21 C2 C22 . . 111.88(17) ?
C21 C2 P1 . . 113.49(14) ?
C22 C2 P1 . . 113.14(14) ?
C21 C2 H2 . . 105.8 ?
C22 C2 H2 . . 105.8 ?
P1 C2 H2 . . 105.8 ?
C31 C3 C32 . . 111.51(17) ?
C31 C3 P1 . . 112.32(14) ?
C32 C3 P1 . . 113.08(14) ?
C31 C3 H3 . . 106.5 ?
C32 C3 H3 . . 106.5 ?
P1 C3 H3 . . 106.5 ?
C1 C11 H11A . . 109.5 ?
C1 C11 H11B . . 109.5 ?
H11A C11 H11B . . 109.5 ?
C1 C11 H11C . . 109.5 ?
H11A C11 H11C . . 109.5 ?
H11B C11 H11C . . 109.5 ?
C1 C12 H12A . . 109.5 ?
C1 C12 H12B . . 109.5 ?
H12A C12 H12B . . 109.5 ?
C1 C12 H12C . . 109.5 ?
H12A C12 H12C . . 109.5 ?
H12B C12 H12C . . 109.5 ?
C2 C21 H21A . . 109.5 ?
C2 C21 H21B . . 109.5 ?
H21A C21 H21B . . 109.5 ?
C2 C21 H21C . . 109.5 ?
H21A C21 H21C . . 109.5 ?
H21B C21 H21C . . 109.5 ?
C2 C22 H22A . . 109.5 ?
C2 C22 H22B . . 109.5 ?
H22A C22 H22B . . 109.5 ?
C2 C22 H22C . . 109.5 ?
H22A C22 H22C . . 109.5 ?
H22B C22 H22C . . 109.5 ?
C3 C31 H31A . . 109.5 ?
C3 C31 H31B . . 109.5 ?
H31A C31 H31B . . 109.5 ?
C3 C31 H31C . . 109.5 ?
H31A C31 H31C . . 109.5 ?
H31B C31 H31C . . 109.5 ?
C3 C32 H32A . . 109.5 ?
C3 C32 H32B . . 109.5 ?
H32A C32 H32B . . 109.5 ?
C3 C32 H32C . . 109.5 ?
H32A C32 H32C . . 109.5 ?
H32B C32 H32C . . 109.5 ?

loop_
_geom_bond_atom_site_label_1
_geom_bond_atom_site_label_2
_geom_bond_site_symmetry_2
_geom_bond_distance
_geom_bond_publ_flag
Au1 Cl3 . 2.2818(5) y
Au1 Cl2 . 2.2846(5) y
Au1 Cl1 . 2.3064(5) y
Au1 S1 . 2.3250(5) y
S1 P1 . 2.0574(7) y
P1 C2 . 1.829(2) y
P1 C3 . 1.8317(19) y
P1 C1 . 1.8387(19) y
C1 C12 . 1.531(3) ?
C1 C11 . 1.532(3) ?
C1 H1 . 1.0000 ?
C2 C21 . 1.525(3) ?
C2 C22 . 1.534(3) ?
C2 H2 . 1.0000 ?
C3 C31 . 1.531(3) ?
C3 C32 . 1.533(3) ?
C3 H3 . 1.0000 ?
C11 H11A . 0.9800 ?
C11 H11B . 0.9800 ?
C11 H11C . 0.9800 ?
C12 H12A . 0.9800 ?
C12 H12B . 0.9800 ?
C12 H12C . 0.9800 ?
C21 H21A . 0.9800 ?
C21 H21B . 0.9800 ?
C21 H21C . 0.9800 ?
C22 H22A . 0.9800 ?
C22 H22B . 0.9800 ?
C22 H22C . 0.9800 ?
C31 H31A . 0.9800 ?
C31 H31B . 0.9800 ?
C31 H31C . 0.9800 ?
C32 H32A . 0.9800 ?
C32 H32B . 0.9800 ?
C32 H32C . 0.9800 ?

loop_
_geom_hbond_atom_site_label_D
_geom_hbond_atom_site_label_H
_geom_hbond_atom_site_label_A
_geom_hbond_site_symmetry_A
_geom_hbond_distance_DH
_geom_hbond_distance_HA
_geom_hbond_distance_DA
_geom_hbond_angle_DHA
_geom_hbond_publ_flag
C32 H32C Au1 . 0.98 2.69 3.485(2) 138.3 yes
C2 H2 Cl3 . 1.00 2.68 3.437(2) 133.0 yes
C12 H12B S1 . 0.98 2.73 3.310(2) 118.2 yes
C1 H1 Cl2 2_665 1.00 2.82 3.506(2) 126.0 yes
C11 H11C Cl2 2_665 0.98 2.91 3.582(2) 126.5 yes
C22 H22A Cl1 2_656 0.98 2.86 3.803(2) 160.8 yes
C2 H2 Cl3 2_656 1.00 2.86 3.688(2) 140.6 yes
C32 H32A Cl2 2_655 0.98 2.87 3.847(2) 179.6 yes
C3 H3 Cl2 1_455 1.00 2.95 3.881(2) 154.6 yes

loop_
_geom_torsion_atom_site_label_1
_geom_torsion_atom_site_label_2
_geom_torsion_atom_site_label_3
_geom_torsion_atom_site_label_4
_geom_torsion_site_symmetry_1
_geom_torsion_site_symmetry_2
_geom_torsion_site_symmetry_3
_geom_torsion_site_symmetry_4
_geom_torsion
_geom_torsion_publ_flag
Cl3 Au1 S1 P1 . . . . -72.41(3) y
Cl2 Au1 S1 P1 . . . . 112.19(3) y
Au1 S1 P1 C2 . . . . 70.57(7) y
Au1 S1 P1 C3 . . . . -51.87(8) y
Au1 S1 P1 C1 . . . . -165.92(7) y
C2 P1 C1 C12 . . . . 66.59(18) ?
C3 P1 C1 C12 . . . . -173.36(16) ?
S1 P1 C1 C12 . . . . -54.51(16) ?
C2 P1 C1 C11 . . . . -61.96(17) ?
C3 P1 C1 C11 . . . . 58.09(17) ?
S1 P1 C1 C11 . . . . 176.93(14) ?
C3 P1 C2 C21 . . . . -179.45(15) ?
C1 P1 C2 C21 . . . . -60.06(17) ?
S1 P1 C2 C21 . . . . 55.13(16) ?
C3 P1 C2 C22 . . . . -50.58(17) ?
C1 P1 C2 C22 . . . . 68.81(17) ?
S1 P1 C2 C22 . . . . -176.00(13) ?
C2 P1 C3 C31 . . . . -179.04(14) ?
C1 P1 C3 C31 . . . . 56.26(17) ?
S1 P1 C3 C31 . . . . -54.47(16) ?
C2 P1 C3 C32 . . . . -51.75(17) ?
C1 P1 C3 C32 . . . . -176.45(15) ?
S1 P1 C3 C32 . . . . 72.83(16) ?
